data_4108739
loop_
_publ_author_name
'Natalie D. Coombs'
'Dragoslav Vidovic'
'Joanna K. Day'
'Amber L. Thompson'
'Delphine D. Le Pevelen'
'Andreas Stasch'
'William Clegg'
'Luca Russo'
'Louise Male'
'Michael B. Hursthouse'
'David J. Willock'
'Simon Aldridge'

_publ_contact_author 'Simon Aldridge'
_publ_contact_author_email Simon.Aldridge@chem.ox.ac.uk
_publ_section_title
;
 Cationic Terminal Gallylene Complexes by Halide Abstraction: Coordination
 Chemistry of a Valence Isoelectronic Analogue of CO and N2
;
_journal_name_full 'Journal of the American Chemical Society'
_journal_page_first 16111
_journal_page_last 16124
_journal_paper_doi 10.1021/ja806655f
_journal_volume 130
_journal_year 2008
_chemical_formula_moiety 'C45 H50 Fe1 Ga1 I1 P2, 0.75(C4 H10 O)'
_chemical_formula_sum 'C48 H57.5 Fe Ga I O0.75 P2'
_chemical_formula_weight 960.90
_space_group_IT_number 14
_symmetry_cell_setting monoclinic
_symmetry_space_group_name_Hall '-P 2ybc'
_symmetry_space_group_name_H-M 'P 1 21/c 1'
_atom_sites_solution_hydrogens geom
_atom_sites_solution_primary direct
_audit_creation_date 08-08-05
_audit_creation_method CRYSTALS_ver_12.86
_cell_angle_alpha 90
_cell_angle_beta 106.2212(9)
_cell_angle_gamma 90
_cell_formula_units_Z 4
_cell_length_a 14.5305(4)
_cell_length_b 15.2373(4)
_cell_length_c 21.0196(7)
_cell_measurement_reflns_used 31856
_cell_measurement_temperature 150
_cell_measurement_theta_max 27
_cell_measurement_theta_min 3
_cell_volume 4468.6(2)
_computing_cell_refinement 'DENZO/SCALEPACK (Otwinowski & Minor, 1997)'
_computing_data_collection 'COLLECT (Nonius, 1997-2001).'
_computing_data_reduction 'DENZO/SCALEPACK (Otwinowski & Minor, 1997)'
_computing_molecular_graphics 'CAMERON (Watkin et al., 1996)'
_computing_publication_material 'CRYSTALS (Betteridge et al., 2003)'
_computing_structure_refinement 'CRYSTALS (Betteridge et al., 2003)'
_computing_structure_solution 'SIR92 (Altomare et al., 1994)'
_diffrn_ambient_temperature 150
_diffrn_measured_fraction_theta_full 0.994
_diffrn_measured_fraction_theta_max 0.993
_diffrn_measurement_device 'Nonius KappaCCD'
_diffrn_measurement_device_type Area
_diffrn_measurement_method \w
_diffrn_radiation_monochromator graphite
_diffrn_radiation_type 'Mo K\a'
_diffrn_radiation_wavelength 0.71073
_diffrn_reflns_av_R_equivalents 0.109
_diffrn_reflns_limit_h_max 18
_diffrn_reflns_limit_h_min -15
_diffrn_reflns_limit_k_max 19
_diffrn_reflns_limit_k_min -18
_diffrn_reflns_limit_l_max 24
_diffrn_reflns_limit_l_min -26
_diffrn_reflns_number 49199
_diffrn_reflns_theta_full 26.178
_diffrn_reflns_theta_max 26.712
_diffrn_reflns_theta_min 2.858
_diffrn_standards_number 0
_exptl_absorpt_coefficient_mu 1.723
_exptl_absorpt_correction_T_max 0.92
_exptl_absorpt_correction_T_min 0.74
_exptl_absorpt_correction_type multi-scan
_exptl_absorpt_process_details 'DENZO/SCALEPACK (Otwinowski & Minor, 1997)'
_exptl_crystal_colour orange
_exptl_crystal_density_diffrn 1.428
_exptl_crystal_description plate
_exptl_crystal_F_000 1966.000
_exptl_crystal_size_max 0.18
_exptl_crystal_size_mid 0.15
_exptl_crystal_size_min 0.05
_refine_diff_density_max 4.54
_refine_diff_density_min -1.22
_refine_ls_extinction_method none
_refine_ls_goodness_of_fit_ref 1.0986
_refine_ls_hydrogen_treatment constr
_refine_ls_matrix_type full
_refine_ls_number_parameters 480
_refine_ls_number_reflns 6665
_refine_ls_number_restraints 87
_refine_ls_R_factor_all 0.1222
_refine_ls_R_factor_gt 0.0834
_refine_ls_shift/su_max 0.000716
_refine_ls_structure_factor_coef F
_refine_ls_weighting_details
;
 Method, part 1, Chebychev polynomial, (Watkin, 1994, Prince, 1982) 
 [weight] = 1.0/[A~0~*T~0~(x)+A~1~*T~1~(x) ... +A~n-1~]*T~n-1~(x)] 
 where A~i~ are the Chebychev coefficients listed below and x= Fcalc/Fmax 
 Method = Robust Weighting (Prince, 1982) 
 W = [weight] * [1-(deltaF/6*sigmaF)^2^]^2^ 
 A~i~ are: 
 1.25 -0.839 0.719 -0.314 
;
_refine_ls_weighting_scheme calc
_refine_ls_wR_factor_all 0.0857
_refine_ls_wR_factor_gt 0.0736
_refine_ls_wR_factor_ref 0.0736
_reflns_limit_h_max 17
_reflns_limit_h_min -18
_reflns_limit_k_max 19
_reflns_limit_k_min 0
_reflns_limit_l_max 26
_reflns_limit_l_min 0
_reflns_number_gt 6665
_reflns_number_total 9418
_reflns_threshold_expression I>2.0\s(I)
_oxford_diffrn_Wilson_B_factor 1.97
_oxford_diffrn_Wilson_scale 44.14
_oxford_refine_ls_r_factor_ref 0.0834
_oxford_refine_ls_scale 0.1578(3)
_oxford_reflns_number_all 9400
_oxford_reflns_threshold_expression_ref I>2.0\s(I)
_oxford_structure_analysis_title SA-0608
_cod_data_source_file ja806655f_si_001_04.cif
_cod_data_source_block 4
_cod_original_sg_symbol_H-M 'P 1 21/c 1 '
_cod_original_formula_sum 'C48 H57.50 Fe1 Ga1 I1 O0.75 P2'
_cod_database_code 4108739

loop_
_symmetry_equiv_pos_as_xyz
x,y,z
-x,-y,-z
-x,y+1/2,-z+1/2
x,-y+1/2,z+1/2

loop_
_atom_site_label
_atom_site_type_symbol
_atom_site_fract_x
_atom_site_fract_y
_atom_site_fract_z
_atom_site_U_iso_or_equiv
_atom_site_occupancy
_atom_site_adp_type
_atom_site_refinement_flags_posn
_atom_site_refinement_flags_adp
_atom_site_refinement_flags_occupancy
_atom_site_disorder_group
I1 I 0.69603(4) 0.60315(4) 0.55091(2) 0.0327 1.0000 Uani . . . .
Ga2 Ga 0.63689(6) 0.71046(6) 0.63552(4) 0.0267 1.0000 Uani . U . .
Fe3 Fe 0.69613(7) 0.71629(7) 0.75178(5) 0.0199 1.0000 Uani . . . .
P4 P 0.73504(13) 0.57702(12) 0.75592(8) 0.0203 1.0000 Uani . . . .
C5 C 0.6561(5) 0.4935(5) 0.7049(3) 0.0230 1.0000 Uani . . . .
C6 C 0.5598(6) 0.5115(6) 0.6745(4) 0.0325 1.0000 Uani . . . .
C7 C 0.5002(6) 0.4478(6) 0.6356(4) 0.0340 1.0000 Uani . . . .
C8 C 0.5357(7) 0.3666(6) 0.6275(4) 0.0381 1.0000 Uani . . . .
C9 C 0.6306(7) 0.3473(6) 0.6597(4) 0.0394 1.0000 Uani . . . .
C10 C 0.6900(6) 0.4090(5) 0.6974(4) 0.0315 1.0000 Uani . . . .
C11 C 0.7576(5) 0.5159(5) 0.8351(3) 0.0221 1.0000 Uani . . . .
C12 C 0.6831(5) 0.4722(5) 0.8503(3) 0.0279 1.0000 Uani . . . .
C13 C 0.6950(6) 0.4308(5) 0.9111(4) 0.0317 1.0000 Uani . . . .
C14 C 0.7846(6) 0.4287(5) 0.9568(4) 0.0323 1.0000 Uani . . . .
C15 C 0.8603(6) 0.4702(5) 0.9429(4) 0.0340 1.0000 Uani . . . .
C16 C 0.8479(5) 0.5134(5) 0.8827(4) 0.0270 1.0000 Uani . . . .
C17 C 0.8492(5) 0.5611(5) 0.7334(4) 0.0290 1.0000 Uani . . . .
C18 C 0.8831(5) 0.6443(5) 0.7073(4) 0.0276 1.0000 Uani . . . .
P19 P 0.84123(13) 0.74085(12) 0.74485(9) 0.0223 1.0000 Uani . . . .
C20 C 0.8683(5) 0.8340(5) 0.6970(4) 0.0251 1.0000 Uani . . . .
C21 C 0.8810(6) 0.8242(6) 0.6340(4) 0.0303 1.0000 Uani . . . .
C22 C 0.8993(7) 0.8969(7) 0.6000(4) 0.0430 1.0000 Uani . . . .
C23 C 0.9061(6) 0.9811(6) 0.6272(4) 0.0343 1.0000 Uani . . . .
C24 C 0.8948(6) 0.9905(5) 0.6905(5) 0.0361 1.0000 Uani . . . .
C25 C 0.8759(5) 0.9178(5) 0.7242(4) 0.0304 1.0000 Uani . . . .
C26 C 0.9428(5) 0.7531(5) 0.8211(4) 0.0251 1.0000 Uani . . . .
C27 C 0.9340(6) 0.7219(5) 0.8812(4) 0.0295 1.0000 Uani . . . .
C28 C 1.0097(6) 0.7251(6) 0.9386(4) 0.0396 1.0000 Uani . . . .
C29 C 1.0970(6) 0.7599(6) 0.9364(4) 0.0405 1.0000 Uani . . . .
C30 C 1.1072(6) 0.7909(7) 0.8771(5) 0.0416 1.0000 Uani . . . .
C31 C 1.0317(6) 0.7857(6) 0.8187(4) 0.0342 1.0000 Uani . . . .
C32 C 0.5859(5) 0.7090(5) 0.8003(4) 0.0255 1.0000 Uani . . . .
C33 C 0.6708(5) 0.7399(5) 0.8468(4) 0.0260 1.0000 Uani . . . .
C34 C 0.6956(5) 0.8207(5) 0.8219(4) 0.0236 1.0000 Uani . . . .
C35 C 0.6282(5) 0.8371(5) 0.7596(4) 0.0251 1.0000 Uani . . . .
C36 C 0.5582(5) 0.7692(5) 0.7473(4) 0.0272 1.0000 Uani . . . .
C37 C 0.4606(6) 0.7725(7) 0.6983(4) 0.0420 1.0000 Uani . . . .
C38 C 0.6178(7) 0.9230(6) 0.7216(5) 0.0442 1.0000 Uani . . . .
C39 C 0.7680(6) 0.8848(5) 0.8609(4) 0.0343 1.0000 Uani . . . .
C40 C 0.7098(6) 0.7055(5) 0.9161(4) 0.0324 1.0000 Uani . . . .
C41 C 0.5211(6) 0.6387(6) 0.8139(4) 0.0345 1.0000 Uani . . . .
C42 C 0.5324(5) 0.7613(4) 0.5601(4) 0.0310(9) 1.0000 Uiso D U . .
C43 C 0.5557(4) 0.8394(4) 0.5363(3) 0.0286(9) 1.0000 Uiso D U . .
C44 C 0.4894(4) 0.8812(5) 0.4821(3) 0.0383 1.0000 Uani D U . .
C45 C 0.3975(5) 0.8481(5) 0.4526(3) 0.0372 1.0000 Uani D U . .
C46 C 0.3758(5) 0.7691(5) 0.4787(4) 0.0391 1.0000 Uani D U . .
C47 C 0.4417(4) 0.7267(5) 0.5308(3) 0.0332 1.0000 Uani D U . .
C48 C 0.6507(5) 0.8819(5) 0.5573(4) 0.0326(10) 1.0000 Uiso D U . .
C49 C 0.3226(7) 0.8897(7) 0.3961(4) 0.0492 1.0000 Uani D U . .
C50 C 0.4173(7) 0.6380(5) 0.5511(5) 0.0460 1.0000 Uani D U . .
O51 O 0.0930(7) 0.6035(6) 0.6461(4) 0.0564 0.7500 Uani D U . .
C52 C 0.0224(10) 0.5888(8) 0.5859(6) 0.0622 0.7500 Uani D U . .
C53 C -0.0234(9) 0.5063(7) 0.5888(6) 0.0433 0.7500 Uani D U . .
H61 H 0.5345 0.5661 0.6800 0.0399 1.0000 Uiso R . . .
H71 H 0.4363 0.4611 0.6148 0.0412 1.0000 Uiso R . . .
H81 H 0.4963 0.3253 0.6008 0.0470 1.0000 Uiso R . . .
H91 H 0.6541 0.2916 0.6554 0.0480 1.0000 Uiso R . . .
H101 H 0.7536 0.3951 0.7182 0.0370 1.0000 Uiso R . . .
H121 H 0.6235 0.4705 0.8193 0.0310 1.0000 Uiso R . . .
H131 H 0.6431 0.4041 0.9208 0.0388 1.0000 Uiso R . . .
H141 H 0.7930 0.3988 0.9966 0.0370 1.0000 Uiso R . . .
H151 H 0.9204 0.4693 0.9740 0.0382 1.0000 Uiso R . . .
H161 H 0.8999 0.5409 0.8736 0.0320 1.0000 Uiso R . . .
H172 H 0.8981 0.5415 0.7721 0.0369 1.0000 Uiso R . . .
H171 H 0.8388 0.5165 0.6995 0.0371 1.0000 Uiso R . . .
H182 H 0.9524 0.6449 0.7180 0.0341 1.0000 Uiso R . . .
H181 H 0.8561 0.6459 0.6599 0.0340 1.0000 Uiso R . . .
H211 H 0.8767 0.7688 0.6146 0.0368 1.0000 Uiso R . . .
H221 H 0.9069 0.8891 0.5580 0.0541 1.0000 Uiso R . . .
H231 H 0.9180 1.0295 0.6037 0.0421 1.0000 Uiso R . . .
H241 H 0.8996 1.0455 0.7101 0.0419 1.0000 Uiso R . . .
H251 H 0.8686 0.9250 0.7664 0.0370 1.0000 Uiso R . . .
H271 H 0.8758 0.6983 0.8832 0.0350 1.0000 Uiso R . . .
H281 H 1.0016 0.7039 0.9783 0.0470 1.0000 Uiso R . . .
H291 H 1.1483 0.7624 0.9746 0.0469 1.0000 Uiso R . . .
H301 H 1.1654 0.8159 0.8759 0.0489 1.0000 Uiso R . . .
H311 H 1.0408 0.8043 0.7785 0.0409 1.0000 Uiso R . . .
H373 H 0.4648 0.7971 0.6572 0.0639 1.0000 Uiso R . . .
H371 H 0.4196 0.8082 0.7164 0.0641 1.0000 Uiso R . . .
H372 H 0.4353 0.7138 0.6911 0.0640 1.0000 Uiso R . . .
H381 H 0.5782 0.9140 0.6773 0.0688 1.0000 Uiso R . . .
H383 H 0.5890 0.9664 0.7431 0.0690 1.0000 Uiso R . . .
H382 H 0.6799 0.9429 0.7202 0.0690 1.0000 Uiso R . . .
H392 H 0.7687 0.9357 0.8346 0.0550 1.0000 Uiso R . . .
H391 H 0.7519 0.9021 0.9005 0.0550 1.0000 Uiso R . . .
H393 H 0.8303 0.8586 0.8722 0.0551 1.0000 Uiso R . . .
H402 H 0.7718 0.7308 0.9365 0.0501 1.0000 Uiso R . . .
H403 H 0.6668 0.7203 0.9420 0.0499 1.0000 Uiso R . . .
H401 H 0.7158 0.6430 0.9147 0.0500 1.0000 Uiso R . . .
H413 H 0.4931 0.6056 0.7743 0.0559 1.0000 Uiso R . . .
H411 H 0.4708 0.6653 0.8285 0.0560 1.0000 Uiso R . . .
H412 H 0.5571 0.6004 0.8479 0.0560 1.0000 Uiso R . . .
H441 H 0.5056 0.9341 0.4654 0.0462 1.0000 Uiso R . . .
H461 H 0.3155 0.7446 0.4602 0.0468 1.0000 Uiso R . . .
H481 H 0.6514 0.9373 0.5356 0.0499 1.0000 Uiso R . . .
H483 H 0.6655 0.8920 0.6043 0.0503 1.0000 Uiso R . . .
H482 H 0.6984 0.8435 0.5484 0.0501 1.0000 Uiso R . . .
H493 H 0.2676 0.8520 0.3816 0.0709 1.0000 Uiso R . . .
H491 H 0.3026 0.9447 0.4096 0.0711 1.0000 Uiso R . . .
H492 H 0.3489 0.8994 0.3596 0.0711 1.0000 Uiso R . . .
H501 H 0.3536 0.6226 0.5246 0.0679 1.0000 Uiso R . . .
H503 H 0.4189 0.6390 0.5973 0.0679 1.0000 Uiso R . . .
H502 H 0.4631 0.5961 0.5439 0.0681 1.0000 Uiso R . . .
H522 H 0.0517 0.5880 0.5499 0.0789 0.7500 Uiso R . . .
H521 H -0.0249 0.6355 0.5787 0.0790 0.7500 Uiso R . . .
H533 H -0.0750 0.4979 0.5496 0.0681 0.7500 Uiso R . . .
H531 H 0.0218 0.4597 0.5926 0.0680 0.7500 Uiso R . . .
H532 H -0.0480 0.5049 0.6264 0.0680 0.7500 Uiso R . . .
C54 C 0.125(3) 0.6882(15) 0.6355(16) 0.051(4) 0.29(3) Uiso D U P 1
C55 C 0.188(2) 0.737(3) 0.6867(17) 0.050(4) 0.29(3) Uiso D U P 1
C56 C 0.152(2) 0.6765(19) 0.6466(14) 0.091(12) 0.46(3) Uiso D . P 2
C57 C 0.212(2) 0.693(2) 0.7113(14) 0.068(8) 0.46(3) Uiso D . P 2
H541 H 0.1557 0.6830 0.6004 0.0610 0.29(3) Uiso R . P 1
H542 H 0.0673 0.7238 0.6204 0.0610 0.29(3) Uiso R . P 1
H551 H 0.2250 0.7762 0.6679 0.0750 0.29(3) Uiso R . P 1
H552 H 0.2305 0.6968 0.7162 0.0750 0.29(3) Uiso R . P 1
H553 H 0.1523 0.7696 0.7105 0.0750 0.29(3) Uiso R . P 1
H561 H 0.1916 0.6666 0.6167 0.1090 0.46(3) Uiso R . P 2
H562 H 0.1123 0.7275 0.6323 0.1090 0.46(3) Uiso R . P 2
H571 H 0.1744 0.7135 0.7392 0.1040 0.46(3) Uiso R . P 2
H572 H 0.2589 0.7360 0.7091 0.1040 0.46(3) Uiso R . P 2
H573 H 0.2435 0.6390 0.7290 0.1040 0.46(3) Uiso R . P 2

loop_
_atom_site_aniso_label
_atom_site_aniso_U_11
_atom_site_aniso_U_22
_atom_site_aniso_U_33
_atom_site_aniso_U_23
_atom_site_aniso_U_13
_atom_site_aniso_U_12
I1 0.0383(3) 0.0371(3) 0.0227(2) -0.0029(2) 0.00855(19) 0.0057(2)
Ga2 0.0319(4) 0.0279(4) 0.0201(4) 0.0029(3) 0.0069(3) 0.0062(4)
Fe3 0.0200(5) 0.0214(5) 0.0196(5) 0.0023(4) 0.0078(4) 0.0031(4)
P4 0.0207(8) 0.0216(9) 0.0201(8) 0.0022(7) 0.0078(7) 0.0009(7)
C5 0.038(4) 0.022(3) 0.011(3) -0.003(3) 0.009(3) -0.004(3)
C6 0.034(4) 0.033(4) 0.033(4) 0.001(3) 0.013(3) 0.008(3)
C7 0.026(4) 0.053(5) 0.023(4) -0.002(4) 0.007(3) -0.013(4)
C8 0.052(5) 0.037(5) 0.028(4) -0.004(3) 0.017(4) -0.005(4)
C9 0.054(5) 0.033(5) 0.034(4) -0.006(4) 0.018(4) -0.002(4)
C10 0.032(4) 0.033(4) 0.026(4) -0.001(3) 0.002(3) 0.002(3)
C11 0.027(4) 0.018(3) 0.021(3) 0.003(3) 0.006(3) 0.001(3)
C12 0.027(4) 0.032(4) 0.019(3) 0.002(3) -0.002(3) -0.003(3)
C13 0.042(5) 0.031(4) 0.025(4) 0.007(3) 0.013(3) -0.002(4)
C14 0.044(5) 0.030(4) 0.019(3) 0.008(3) 0.003(3) 0.004(4)
C15 0.032(4) 0.033(4) 0.030(4) 0.002(3) -0.002(3) 0.002(4)
C16 0.024(4) 0.025(4) 0.031(4) 0.009(3) 0.005(3) 0.004(3)
C17 0.026(4) 0.026(4) 0.040(4) 0.000(3) 0.016(3) 0.002(3)
C18 0.024(4) 0.033(4) 0.029(4) -0.003(3) 0.010(3) 0.000(3)
P19 0.0214(9) 0.0256(9) 0.0209(8) 0.0026(7) 0.0072(7) 0.0019(7)
C20 0.017(3) 0.026(4) 0.034(4) 0.008(3) 0.009(3) 0.006(3)
C21 0.031(4) 0.039(4) 0.022(4) 0.005(3) 0.011(3) 0.001(4)
C22 0.046(5) 0.052(6) 0.036(4) 0.013(4) 0.020(4) -0.001(5)
C23 0.027(4) 0.035(4) 0.043(5) 0.018(4) 0.013(3) 0.003(3)
C24 0.027(4) 0.022(4) 0.055(5) 0.003(4) 0.004(4) 0.004(3)
C25 0.029(4) 0.033(4) 0.030(4) 0.007(3) 0.008(3) 0.008(3)
C26 0.022(4) 0.025(4) 0.026(4) 0.001(3) 0.003(3) -0.002(3)
C27 0.033(4) 0.025(4) 0.030(4) 0.002(3) 0.008(3) -0.005(3)
C28 0.045(5) 0.051(5) 0.021(4) 0.003(4) 0.007(3) 0.004(4)
C29 0.027(4) 0.048(5) 0.040(5) 0.005(4) -0.001(4) 0.006(4)
C30 0.016(4) 0.054(6) 0.052(5) 0.007(4) 0.005(3) 0.000(4)
C31 0.027(4) 0.042(5) 0.034(4) 0.003(4) 0.009(3) -0.001(4)
C32 0.023(3) 0.026(4) 0.030(4) 0.004(3) 0.012(3) 0.003(3)
C33 0.030(4) 0.026(4) 0.027(4) 0.000(3) 0.017(3) 0.003(3)
C34 0.027(4) 0.023(4) 0.026(4) 0.001(3) 0.016(3) 0.004(3)
C35 0.034(4) 0.021(4) 0.025(4) 0.007(3) 0.015(3) 0.011(3)
C36 0.022(4) 0.031(4) 0.030(4) -0.001(3) 0.010(3) 0.001(3)
C37 0.031(4) 0.061(6) 0.036(4) 0.002(4) 0.013(4) 0.012(4)
C38 0.058(6) 0.033(5) 0.049(5) 0.008(4) 0.026(5) 0.020(4)
C39 0.045(5) 0.027(4) 0.037(4) -0.009(3) 0.022(4) -0.002(4)
C40 0.047(5) 0.033(4) 0.021(3) 0.000(3) 0.016(3) 0.000(4)
C41 0.033(4) 0.032(4) 0.047(5) -0.005(4) 0.025(4) -0.005(4)
C44 0.040(3) 0.049(4) 0.027(3) 0.006(3) 0.010(2) 0.008(3)
C45 0.037(3) 0.047(4) 0.027(3) 0.000(3) 0.007(2) 0.015(2)
C46 0.034(3) 0.052(4) 0.031(4) 0.001(3) 0.008(2) 0.009(3)
C47 0.032(2) 0.035(3) 0.030(3) -0.002(2) 0.005(2) -0.001(2)
C49 0.047(4) 0.064(6) 0.032(4) 0.007(3) 0.003(3) 0.017(4)
C50 0.042(5) 0.042(4) 0.052(5) 0.004(3) 0.009(4) -0.010(3)
O51 0.069(5) 0.054(4) 0.058(5) -0.017(3) 0.037(4) -0.012(4)
C52 0.091(9) 0.050(6) 0.053(6) -0.023(6) 0.035(5) -0.012(6)
C53 0.051(6) 0.043(6) 0.043(6) -0.012(5) 0.023(5) 0.009(4)

loop_
_atom_type_symbol
_atom_type_scat_dispersion_real
_atom_type_scat_dispersion_imag
_atom_type_scat_Cromer_Mann_a1
_atom_type_scat_Cromer_Mann_b1
_atom_type_scat_Cromer_Mann_a2
_atom_type_scat_Cromer_Mann_b2
_atom_type_scat_Cromer_Mann_a3
_atom_type_scat_Cromer_Mann_b3
_atom_type_scat_Cromer_Mann_a4
_atom_type_scat_Cromer_Mann_b4
_atom_type_scat_Cromer_Mann_c
_atom_type_scat_source
C 0.0033 0.0016 2.3100 20.8439 1.0200 10.2075 1.5886 0.5687 0.8650 51.6512 0.2156 'International Tables Vol C 4.2.6.8 and 6.1.1.4'
H 0.0000 0.0000 0.4930 10.5109 0.3229 26.1257 0.1402 3.1424 0.0408 57.7998 0.0030 'International Tables Vol C 4.2.6.8 and 6.1.1.4'
Fe 0.3463 0.8444 11.7695 4.7611 7.3573 0.3072 3.5222 15.3535 2.3045 76.8805 1.0369 'International Tables Vol C 4.2.6.8 and 6.1.1.4'
Ga 0.2307 1.6083 15.2354 3.0669 6.7006 0.2412 4.3591 10.7805 2.9623 61.4135 1.7189 'International Tables Vol C 4.2.6.8 and 6.1.1.4'
I -0.4742 1.8119 20.1472 4.3470 18.9949 0.3814 7.5138 27.7660 2.2735 66.8776 4.0712 'International Tables Vol C 4.2.6.8 and 6.1.1.4'
P 0.1023 0.0942 6.4345 1.9067 4.1791 27.1570 1.7800 0.5260 1.4908 68.1645 1.1149 'International Tables Vol C 4.2.6.8 and 6.1.1.4'
O 0.0106 0.0060 3.0485 13.2771 2.2868 5.7011 1.5463 0.3239 0.8670 32.9089 0.2508 'International Tables Vol C 4.2.6.8 and 6.1.1.4'

loop_
_geom_angle_atom_site_label_1
_geom_angle_atom_site_label_2
_geom_angle_atom_site_label_3
_geom_angle
_geom_angle_publ_flag
I1 Ga2 Fe3 127.54(4) yes
I1 Ga2 C42 91.3(2) yes
Fe3 Ga2 C42 141.0(2) yes
Ga2 Fe3 P4 91.16(6) yes
Ga2 Fe3 P19 90.98(6) yes
P4 Fe3 P19 85.73(8) yes
Ga2 Fe3 C32 112.9(2) yes
P4 Fe3 C32 98.7(2) yes
P19 Fe3 C32 155.5(2) yes
Ga2 Fe3 C33 149.2(2) yes
P4 Fe3 C33 103.5(2) yes
P19 Fe3 C33 116.7(2) yes
C32 Fe3 C33 38.8(3) yes
Ga2 Fe3 C34 131.5(2) yes
P4 Fe3 C34 137.1(2) yes
P19 Fe3 C34 96.1(2) yes
C32 Fe3 C34 64.4(3) yes
C33 Fe3 C34 38.4(3) yes
Ga2 Fe3 C35 94.0(2) yes
P4 Fe3 C35 163.7(2) yes
P19 Fe3 C35 109.6(2) yes
C32 Fe3 C35 65.1(3) yes
C33 Fe3 C35 65.1(3) yes
Ga2 Fe3 C36 84.4(2) yes
P4 Fe3 C36 126.5(2) yes
P19 Fe3 C36 147.4(2) yes
C32 Fe3 C36 38.7(3) yes
C33 Fe3 C36 65.1(3) yes
C34 Fe3 C35 38.7(3) yes
C34 Fe3 C36 64.7(3) yes
C35 Fe3 C36 39.1(3) yes
Fe3 P4 C5 122.3(2) yes
Fe3 P4 C11 120.1(2) yes
C5 P4 C11 95.7(3) yes
Fe3 P4 C17 110.7(3) yes
C5 P4 C17 102.5(3) yes
C11 P4 C17 102.5(3) yes
P4 C5 C6 120.8(6) yes
P4 C5 C10 121.2(6) yes
C6 C5 C10 117.9(7) yes
C5 C6 C7 120.6(7) yes
C5 C6 H61 120.1 no
C7 C6 H61 119.3 no
C6 C7 C8 120.3(8) yes
C6 C7 H71 119.7 no
C8 C7 H71 120.0 no
C7 C8 C9 119.3(8) yes
C7 C8 H81 119.9 no
C9 C8 H81 120.8 no
C8 C9 C10 121.1(8) yes
C8 C9 H91 119.3 no
C10 C9 H91 119.6 no
C5 C10 C9 120.7(8) yes
C5 C10 H101 119.3 no
C9 C10 H101 119.9 no
P4 C11 C12 119.7(5) yes
P4 C11 C16 123.0(5) yes
C12 C11 C16 117.2(6) yes
C11 C12 C13 121.7(7) yes
C11 C12 H121 119.4 no
C13 C12 H121 118.9 no
C12 C13 C14 119.9(7) yes
C12 C13 H131 120.0 no
C14 C13 H131 120.1 no
C13 C14 C15 119.8(7) yes
C13 C14 H141 119.7 no
C15 C14 H141 120.5 no
C14 C15 C16 120.3(7) yes
C14 C15 H151 119.6 no
C16 C15 H151 120.1 no
C11 C16 C15 121.0(7) yes
C11 C16 H161 119.4 no
C15 C16 H161 119.6 no
P4 C17 C18 112.6(5) yes
P4 C17 H172 108.9 no
C18 C17 H172 109.0 no
P4 C17 H171 108.2 no
C18 C17 H171 108.7 no
H172 C17 H171 109.4 no
C17 C18 P19 109.3(5) yes
C17 C18 H182 110.2 no
P19 C18 H182 109.7 no
C17 C18 H181 108.4 no
P19 C18 H181 109.5 no
H182 C18 H181 109.7 no
C18 P19 Fe3 109.3(3) yes
C18 P19 C20 103.5(3) yes
Fe3 P19 C20 121.7(2) yes
C18 P19 C26 99.9(3) yes
Fe3 P19 C26 120.5(2) yes
C20 P19 C26 98.9(3) yes
P19 C20 C21 122.7(6) yes
P19 C20 C25 119.1(6) yes
C21 C20 C25 118.1(7) yes
C20 C21 C22 120.1(8) yes
C20 C21 H211 120.1 no
C22 C21 H211 119.8 no
C21 C22 C23 121.6(8) yes
C21 C22 H221 118.8 no
C23 C22 H221 119.5 no
C22 C23 C24 118.2(7) yes
C22 C23 H231 120.8 no
C24 C23 H231 121.0 no
C23 C24 C25 120.1(8) yes
C23 C24 H241 120.2 no
C25 C24 H241 119.8 no
C20 C25 C24 121.9(7) yes
C20 C25 H251 119.0 no
C24 C25 H251 119.1 no
P19 C26 C27 119.8(6) yes
P19 C26 C31 121.5(6) yes
C27 C26 C31 118.4(7) yes
C26 C27 C28 121.8(7) yes
C26 C27 H271 119.3 no
C28 C27 H271 118.9 no
C27 C28 C29 119.6(8) yes
C27 C28 H281 119.9 no
C29 C28 H281 120.5 no
C28 C29 C30 119.4(8) yes
C28 C29 H291 120.4 no
C30 C29 H291 120.2 no
C29 C30 C31 121.1(8) yes
C29 C30 H301 119.4 no
C31 C30 H301 119.5 no
C30 C31 C26 119.6(8) yes
C30 C31 H311 120.0 no
C26 C31 H311 120.4 no
Fe3 C32 C33 71.7(4) yes
Fe3 C32 C36 71.0(4) yes
C33 C32 C36 109.1(6) yes
Fe3 C32 C41 136.2(6) yes
C33 C32 C41 125.1(7) yes
C36 C32 C41 123.8(7) yes
Fe3 C33 C32 69.5(4) yes
Fe3 C33 C34 71.3(4) yes
C32 C33 C34 107.2(6) yes
Fe3 C33 C40 136.3(5) yes
C32 C33 C40 124.7(7) yes
C34 C33 C40 126.4(7) yes
Fe3 C34 C33 70.4(4) yes
Fe3 C34 C35 68.6(4) yes
C33 C34 C35 108.1(6) yes
Fe3 C34 C39 135.5(5) yes
C33 C34 C39 125.0(7) yes
C35 C34 C39 125.9(7) yes
Fe3 C35 C34 72.7(4) yes
Fe3 C35 C36 71.2(4) yes
C34 C35 C36 108.3(6) yes
Fe3 C35 C38 133.5(5) yes
C34 C35 C38 125.3(7) yes
C36 C35 C38 124.7(7) yes
Fe3 C36 C35 69.7(4) yes
Fe3 C36 C32 70.3(4) yes
C35 C36 C32 107.3(6) yes
Fe3 C36 C37 137.4(6) yes
C35 C36 C37 126.2(7) yes
C32 C36 C37 124.6(7) yes
C36 C37 H373 110.1 no
C36 C37 H371 108.6 no
H373 C37 H371 109.7 no
C36 C37 H372 108.9 no
H373 C37 H372 109.7 no
H371 C37 H372 109.7 no
C35 C38 H381 109.5 no
C35 C38 H383 109.7 no
H381 C38 H383 109.5 no
C35 C38 H382 109.5 no
H381 C38 H382 109.3 no
H383 C38 H382 109.5 no
C34 C39 H392 109.4 no
C34 C39 H391 110.3 no
H392 C39 H391 108.8 no
C34 C39 H393 109.5 no
H392 C39 H393 108.8 no
H391 C39 H393 109.9 no
C33 C40 H402 110.1 no
C33 C40 H403 109.7 no
H402 C40 H403 109.2 no
C33 C40 H401 109.2 no
H402 C40 H401 109.3 no
H403 C40 H401 109.3 no
C32 C41 H413 110.2 no
C32 C41 H411 109.5 no
H413 C41 H411 108.9 no
C32 C41 H412 109.6 no
H413 C41 H412 109.7 no
H411 C41 H412 108.9 no
Ga2 C42 C43 114.3(4) yes
Ga2 C42 C47 127.8(4) yes
C43 C42 C47 117.9(6) yes
C42 C43 C44 120.1(6) yes
C42 C43 C48 125.3(6) yes
C44 C43 C48 114.3(6) yes
C43 C44 C45 122.8(7) yes
C43 C44 H441 120.1 no
C45 C44 H441 117.0 no
C44 C45 C46 115.5(6) yes
C44 C45 C49 125.9(7) yes
C46 C45 C49 118.7(7) yes
C45 C46 C47 121.8(7) yes
C45 C46 H461 118.1 no
C47 C46 H461 120.1 no
C46 C47 C42 121.9(6) yes
C46 C47 C50 118.6(6) yes
C42 C47 C50 119.2(6) yes
C43 C48 H481 112.1 no
C43 C48 H483 107.5 no
H481 C48 H483 108.6 no
C43 C48 H482 109.7 no
H481 C48 H482 109.6 no
H483 C48 H482 109.3 no
C45 C49 H493 110.6 no
C45 C49 H491 110.3 no
H493 C49 H491 108.8 no
C45 C49 H492 109.6 no
H493 C49 H492 108.6 no
H491 C49 H492 108.9 no
C47 C50 H501 108.7 no
C47 C50 H503 109.6 no
H501 C50 H503 109.5 no
C47 C50 H502 108.9 no
H501 C50 H502 109.8 no
H503 C50 H502 110.3 no
C52 O51 C54 101.0(15) yes
O51 C52 C53 109.4(10) yes
O51 C52 H522 109.6 no
C53 C52 H522 109.5 no
O51 C52 H521 109.3 no
C53 C52 H521 109.5 no
H522 C52 H521 109.6 no
C52 C53 H533 110.0 no
C52 C53 H531 109.9 no
H533 C53 H531 109.1 no
C52 C53 H532 110.0 no
H533 C53 H532 109.0 no
H531 C53 H532 108.7 no
O51 C54 C55 122(3) yes
O51 C54 H541 106.7 no
C55 C54 H541 106.1 no
O51 C54 H542 106.1 no
C55 C54 H542 106.0 no
H541 C54 H542 109.7 no
C54 C55 H551 109.6 no
C54 C55 H552 108.9 no
H551 C55 H552 109.6 no
C54 C55 H553 109.5 no
H551 C55 H553 109.5 no
H552 C55 H553 109.7 no
O51 C56 C57 110.7(20) yes
O51 C56 H561 110.0 no
C57 C56 H561 109.7 no
O51 C56 H562 108.5 no
C57 C56 H562 108.2 no
H561 C56 H562 109.6 no
C56 C57 H571 110.3 no
C56 C57 H572 109.1 no
H571 C57 H572 109.5 no
C56 C57 H573 108.9 no
H571 C57 H573 109.5 no
H572 C57 H573 109.5 no

loop_
_geom_bond_atom_site_label_1
_geom_bond_atom_site_label_2
_geom_bond_distance
_geom_bond_publ_flag
I1 Ga2 2.7255(10) yes
Ga2 Fe3 2.3548(12) yes
Ga2 C42 2.019(7) yes
Fe3 P4 2.192(2) yes
Fe3 P19 2.186(2) yes
Fe3 C32 2.129(7) yes
Fe3 C33 2.159(7) yes
Fe3 C34 2.171(7) yes
Fe3 C35 2.118(7) yes
Fe3 C36 2.138(7) yes
P4 C5 1.843(7) yes
P4 C11 1.856(7) yes
P4 C17 1.864(7) yes
C5 C6 1.393(11) yes
C5 C10 1.404(11) yes
C6 C7 1.404(11) yes
C6 H61 0.930 no
C7 C8 1.368(13) yes
C7 H71 0.931 no
C8 C9 1.388(13) yes
C8 H81 0.927 no
C9 C10 1.369(12) yes
C9 H91 0.928 no
C10 H101 0.930 no
C11 C12 1.381(10) yes
C11 C16 1.411(10) yes
C12 C13 1.393(10) yes
C12 H121 0.928 no
C13 C14 1.385(11) yes
C13 H131 0.929 no
C14 C15 1.369(12) yes
C14 H141 0.931 no
C15 C16 1.392(11) yes
C15 H151 0.933 no
C16 H161 0.928 no
C17 C18 1.517(11) yes
C17 H172 0.966 no
C17 H171 0.966 no
C18 P19 1.852(8) yes
C18 H182 0.968 no
C18 H181 0.963 no
P19 C20 1.844(7) yes
P19 C26 1.860(7) yes
C20 C21 1.395(10) yes
C20 C25 1.391(11) yes
C21 C22 1.384(12) yes
C21 H211 0.933 no
C22 C23 1.397(13) yes
C22 H221 0.927 no
C23 C24 1.392(12) yes
C23 H231 0.930 no
C24 C25 1.384(11) yes
C24 H241 0.929 no
C25 H251 0.929 no
C26 C27 1.388(10) yes
C26 C31 1.399(11) yes
C27 C28 1.388(11) yes
C27 H271 0.931 no
C28 C29 1.389(13) yes
C28 H281 0.932 no
C29 C30 1.379(13) yes
C29 H291 0.931 no
C30 C31 1.402(11) yes
C30 H301 0.933 no
C31 H311 0.935 no
C32 C33 1.424(11) yes
C32 C36 1.413(10) yes
C32 C41 1.504(11) yes
C33 C34 1.422(10) yes
C33 C40 1.504(10) yes
C34 C35 1.421(10) yes
C34 C39 1.500(11) yes
C35 C36 1.423(11) yes
C35 C38 1.519(11) yes
C36 C37 1.502(11) yes
C37 H373 0.960 no
C37 H371 0.961 no
C37 H372 0.962 no
C38 H381 0.959 no
C38 H383 0.960 no
C38 H382 0.960 no
C39 H392 0.954 no
C39 H391 0.962 no
C39 H393 0.956 no
C40 H402 0.964 no
C40 H403 0.963 no
C40 H401 0.957 no
C41 H413 0.960 no
C41 H411 0.959 no
C41 H412 0.958 no
C42 C43 1.370(4) yes
C42 C47 1.393(5) yes
C43 C44 1.420(5) yes
C43 C48 1.476(7) yes
C44 C45 1.400(5) yes
C44 H441 0.934 no
C45 C46 1.395(5) yes
C45 C49 1.508(7) yes
C46 C47 1.395(5) yes
C46 H461 0.932 no
C47 C50 1.489(8) yes
C48 H481 0.961 no
C48 H483 0.963 no
C48 H482 0.965 no
C49 H493 0.963 no
C49 H491 0.956 no
C49 H492 0.960 no
C50 H501 0.967 no
C50 H503 0.965 no
C50 H502 0.965 no
O51 C52 1.408(9) yes
O51 C54 1.409(10) yes
C52 C53 1.431(9) yes
C52 H522 0.965 no
C52 H521 0.972 no
C53 H533 0.956 no
C53 H531 0.955 no
C53 H532 0.955 no
C54 C55 1.416(10) yes
C54 H541 0.970 no
C54 H542 0.970 no
C55 H551 0.960 no
C55 H552 0.959 no
C55 H553 0.960 no
C56 C57 1.413(10) yes
C56 H561 0.970 no
C56 H562 0.968 no
C57 H571 0.960 no
C57 H572 0.961 no
C57 H573 0.960 no

loop_
_geom_hbond_atom_site_label_D
_geom_hbond_atom_site_label_H
_geom_hbond_atom_site_label_A
_geom_hbond_angle_DHA
_geom_hbond_distance_DH
_geom_hbond_distance_HA
_geom_hbond_distance_DA
_geom_hbond_publ_flag
C37 H373 C42 140 0.96 2.56 3.354(15) yes
C39 H393 C27 149 0.96 2.55 3.402(15) yes
